data_1535481
loop_
_publ_author_name
'Tillinski, R.'
'Naether, C.'
'Winkler, B.'
'Bensch, W.'

_publ_section_title
;
 Synthesis and crystal structure of K6 Ti6 S18 O: a new coordination
 compound containing discrete Ti6 O units in a chalcogenide environment
;
_journal_name_full 'Zeitschrift fuer Anorganische und Allgemeine Chemie'
_journal_page_first 2576
_journal_page_last 2580
_journal_volume 627
_journal_year 2001
_chemical_formula_sum 'K6 O S18 Ti6'
_chemical_name_systematic 'K6 ((Ti6 O S2 (S2)4) S8)'
_space_group_IT_number 2
_symmetry_space_group_name_Hall '-P 1'
_symmetry_space_group_name_H-M 'P -1'
_cell_angle_alpha 104.78
_cell_angle_beta 107.04
_cell_angle_gamma 112.56
_cell_formula_units_Z 1
_cell_length_a 9.602
_cell_length_b 9.682
_cell_length_c 9.856
_cell_volume 735.595
_citation_journal_id_ASTM ZAACAB
_cod_data_source_file Tillinski_ZAACAB_2001_281.cif
_cod_data_source_block K6O1S18Ti6
_cod_original_cell_volume 735.5947
_cod_original_formula_sum 'K6 O1 S18 Ti6'
_cod_database_code 1535481

loop_
_symmetry_equiv_pos_as_xyz
x,y,z
-x,-y,-z

loop_
_atom_site_label
_atom_site_type_symbol
_atom_site_fract_x
_atom_site_fract_y
_atom_site_fract_z
_atom_site_occupancy
_atom_site_U_iso_or_equiv
Ti2 Ti+4 0.7298 0.49878 0.15024 1 0.0
S1 S-2 0.61718 0.56988 0.33267 1 0.0
K3 K+1 0.1709 0.8571 0.0831 0.75 0.0
K4 K+1 0.1094 0.7811 0.0444 0.25 0.0
S11 S-1 0.1644 0.2963 0.2102 0.25 0.0
S8 S-1 0.8743 0.384 0.2676 0.75 0.0
S2 S-2 0.27311 0.57434 0.10884 1 0.0
S10 S-2 0.2131 0.2275 0.21359 0.75 0.0
S12 S-1 0.2828 0.1616 0.2095 0.25 0.0
Ti1 Ti+4 0.35425 0.35435 0.10405 1 0.0
Ti3 Ti+4 0.5738 0.74726 0.19263 1 0.0
S3 S-2 0.16436 0.20515 -0.1764 1 0.0
S9 S-2 0.9522 0.4909 0.2964 0.25 0.0
S7 S-1 0.01693 0.6259 0.30911 0.75 0.0
K1 K+1 0.99137 0.83274 0.58589 1 0.0
S6 S-1 0.6715 0.92974 0.45634 1 0.0
K2 K+1 0.36986 0.65396 0.48842 1 0.0
S5 S-1 0.60432 0.01196 0.2865 1 0.0
O1 O-2 0.5 0.5 0 1 0.0
S4 S-2 0.50378 0.21285 0.05288 1 0.0
